data_7714034
loop_
_publ_author_name
'Cherkasova, Anna V.'
'Cherkasov, Anton Vladimirovich'
'Martyanov, Konstantin A.'
'Bogomyakov, Artem'
'Khrustalev, Victor N.'
'Kissel, Alexander'
'Kozhanov, Konstantin'
'Kuropatov, Viacheslav'
'Cherkasov, Vladimir Kuz'mich'

_publ_section_title
;
 A self-assembling of a metal-organic cage-like structure bearing cofacial
 redox-active bis-(o-semiquinone) copper(II) units
;
_journal_name_full 'Dalton Transactions'
_journal_paper_doi 10.1039/D3DT02855K
_journal_year 2023
_chemical_formula_moiety 'C34 H42 O6, 2(C2 H3 N)'
_chemical_formula_sum 'C38 H48 N2 O6'
_chemical_formula_weight 628.78
_space_group_crystal_system triclinic
_space_group_IT_number 2
_space_group_name_Hall '-P 1'
_space_group_name_H-M_alt 'P -1'
_atom_sites_solution_hydrogens geom
_atom_sites_solution_primary dual
_atom_sites_solution_secondary difmap
_audit_creation_method SHELXL-2018/3
_audit_update_record
;
2023-05-02 deposited with the CCDC.	2023-09-04 downloaded from the CCDC.
;
_cell_angle_alpha 77.342(2)
_cell_angle_beta 77.4140(10)
_cell_angle_gamma 76.279(2)
_cell_formula_units_Z 2
_cell_length_a 9.1464(4)
_cell_length_b 9.8897(4)
_cell_length_c 20.7789(8)
_cell_measurement_reflns_used 9970
_cell_measurement_temperature 100(2)
_cell_measurement_theta_max 28.71
_cell_measurement_theta_min 2.69
_cell_volume 1754.03(13)
_computing_cell_refinement 'Saint 8.37a'
_computing_data_collection APEX3
_computing_data_reduction 'Saint 8.37a'
_computing_structure_refinement 'SHELXL 2018/3'
_computing_structure_solution 'SHELXT 2018/2'
_diffrn_ambient_temperature 100(2)
_diffrn_measured_fraction_theta_full 0.994
_diffrn_measured_fraction_theta_max 0.992
_diffrn_measurement_device_type 'Bruker D8 Quest (CMOS)'
_diffrn_measurement_method '\w scans'
_diffrn_radiation_type MoK\a
_diffrn_radiation_wavelength 0.71073
_diffrn_reflns_av_R_equivalents 0.0405
_diffrn_reflns_av_unetI/netI 0.0574
_diffrn_reflns_Laue_measured_fraction_full 0.994
_diffrn_reflns_Laue_measured_fraction_max 0.992
_diffrn_reflns_limit_h_max 11
_diffrn_reflns_limit_h_min -11
_diffrn_reflns_limit_k_max 12
_diffrn_reflns_limit_k_min -12
_diffrn_reflns_limit_l_max 26
_diffrn_reflns_limit_l_min -26
_diffrn_reflns_number 22426
_diffrn_reflns_point_group_measured_fraction_full 0.994
_diffrn_reflns_point_group_measured_fraction_max 0.992
_diffrn_reflns_theta_full 25.242
_diffrn_reflns_theta_max 27.152
_diffrn_reflns_theta_min 2.214
_diffrn_source 'microfocus source'
_exptl_absorpt_coefficient_mu 0.080
_exptl_absorpt_correction_T_max 0.959
_exptl_absorpt_correction_T_min 0.806
_exptl_absorpt_correction_type multi-scan
_exptl_absorpt_process_details SADABS
_exptl_crystal_colour red
_exptl_crystal_density_diffrn 1.191
_exptl_crystal_description plate
_exptl_crystal_F_000 676
_exptl_crystal_size_max 0.410
_exptl_crystal_size_mid 0.270
_exptl_crystal_size_min 0.070
_refine_diff_density_max 0.326
_refine_diff_density_min -0.427
_refine_diff_density_rms 0.050
_refine_ls_extinction_method none
_refine_ls_goodness_of_fit_ref 1.018
_refine_ls_hydrogen_treatment constr
_refine_ls_matrix_type full
_refine_ls_number_parameters 497
_refine_ls_number_reflns 7725
_refine_ls_number_restraints 81
_refine_ls_restrained_S_all 1.080
_refine_ls_R_factor_all 0.0929
_refine_ls_R_factor_gt 0.0554
_refine_ls_shift/su_max 0.001
_refine_ls_shift/su_mean 0.000
_refine_ls_structure_factor_coef Fsqd
_refine_ls_weighting_details 'w=1/[\s^2^(Fo^2^)+(0.0517P)^2^+0.7940P] where P=(Fo^2^+2Fc^2^)/3'
_refine_ls_weighting_scheme calc
_refine_ls_wR_factor_gt 0.1170
_refine_ls_wR_factor_ref 0.1327
_reflns_Friedel_coverage 0.000
_reflns_number_gt 5296
_reflns_number_total 7725
_reflns_threshold_expression 'I > 2\s(I)'
_cod_data_source_file d3dt02855k2.cif
_cod_data_source_block qophoq
_cod_database_code 7714034
_shelx_shelxl_version_number 2018/3
_shelx_space_group_comment
;
The symmetry employed for this shelxl refinement is uniquely defined
by the following loop, which should always be used as a source of
symmetry information in preference to the above space-group names.
They are only intended as comments.
;
_shelx_estimated_absorpt_t_min 0.968
_shelx_estimated_absorpt_t_max 0.994

loop_
_space_group_symop_operation_xyz
'x, y, z'
'-x, -y, -z'

loop_
_atom_site_label
_atom_site_type_symbol
_atom_site_fract_x
_atom_site_fract_y
_atom_site_fract_z
_atom_site_U_iso_or_equiv
_atom_site_adp_type
_atom_site_occupancy
_atom_site_site_symmetry_order
_atom_site_calc_flag
_atom_site_refinement_flags_posn
_atom_site_refinement_flags_adp
_atom_site_refinement_flags_occupancy
_atom_site_disorder_assembly
_atom_site_disorder_group
O1 O 0.50635(16) 0.40969(14) 0.44660(6) 0.0327(3) Uani 1 1 d . . . . .
O2 O 0.74148(15) 0.54299(14) 0.42002(7) 0.0361(3) Uani 1 1 d . . . . .
O3 O 0.25596(13) 0.77633(13) 0.29859(6) 0.0230(3) Uani 1 1 d . . . . .
O4 O 0.58411(13) 0.79553(13) 0.08154(6) 0.0228(3) Uani 1 1 d . . . . .
O5 O 1.0179(4) 0.4205(5) 0.1036(2) 0.0354(8) Uani 0.514(3) 1 d D U P A 1
O5* O 1.0251(4) 0.4550(5) 0.0728(2) 0.0354(8) Uani 0.486(3) 1 d D U P A 2
O6 O 0.84916(16) 0.24392(15) 0.13093(8) 0.0430(4) Uani 1 1 d . . . . .
C1 C 0.5009(2) 0.51701(19) 0.40466(8) 0.0234(4) Uani 1 1 d . . . . .
C2 C 0.6253(2) 0.60431(19) 0.39933(8) 0.0245(4) Uani 1 1 d . . . . .
C3 C 0.59228(19) 0.75638(19) 0.37023(8) 0.0226(4) Uani 1 1 d . . . . .
C4 C 0.47305(19) 0.79734(19) 0.33788(8) 0.0225(4) Uani 1 1 d . . . . .
H4A H 0.450365 0.893719 0.317132 0.027 Uiso 1 1 calc R U . . .
C5 C 0.37544(19) 0.70471(19) 0.33219(8) 0.0213(4) Uani 1 1 d . . . . .
C6 C 0.3843(2) 0.56792(19) 0.36092(8) 0.0226(4) Uani 1 1 d . . . . .
C7 C 0.6908(2) 0.8555(2) 0.37725(9) 0.0284(4) Uani 1 1 d . . . . .
C8 C 0.6962(3) 0.8442(3) 0.45155(11) 0.0468(6) Uani 1 1 d . . . . .
H8A H 0.743773 0.747583 0.469574 0.070 Uiso 1 1 calc R U . . .
H8B H 0.591970 0.867509 0.476342 0.070 Uiso 1 1 calc R U . . .
H8C H 0.756144 0.910451 0.456211 0.070 Uiso 1 1 calc R U . . .
C9 C 0.8528(2) 0.8166(3) 0.33895(12) 0.0501(6) Uani 1 1 d . . . . .
H9A H 0.895311 0.716942 0.354496 0.075 Uiso 1 1 calc R U . . .
H9B H 0.916684 0.876030 0.346789 0.075 Uiso 1 1 calc R U . . .
H9C H 0.850360 0.831804 0.290940 0.075 Uiso 1 1 calc R U . . .
C10 C 0.6232(3) 1.0086(2) 0.35136(14) 0.0521(6) Uani 1 1 d . . . . .
H10A H 0.626009 1.021852 0.302991 0.078 Uiso 1 1 calc R U . . .
H10B H 0.682841 1.070568 0.360312 0.078 Uiso 1 1 calc R U . . .
H10C H 0.517059 1.032226 0.374064 0.078 Uiso 1 1 calc R U . . .
C11 C 0.2797(2) 0.4710(2) 0.35644(9) 0.0299(4) Uani 1 1 d . . . . .
C12 C 0.2165(3) 0.5125(2) 0.29038(10) 0.0424(5) Uani 1 1 d . . . . .
H12A H 0.166577 0.438401 0.286033 0.064 Uiso 1 1 calc R U . . .
H12B H 0.300681 0.523675 0.252583 0.064 Uiso 1 1 calc R U . . .
H12C H 0.142087 0.601992 0.290495 0.064 Uiso 1 1 calc R U . . .
C13 C 0.1458(2) 0.4800(2) 0.41577(10) 0.0399(5) Uani 1 1 d . . . . .
H13A H 0.185854 0.455486 0.457813 0.060 Uiso 1 1 calc R U . . .
H13B H 0.081417 0.413851 0.415606 0.060 Uiso 1 1 calc R U . . .
H13C H 0.084973 0.576491 0.411685 0.060 Uiso 1 1 calc R U . . .
C14 C 0.3673(3) 0.3177(2) 0.35879(10) 0.0391(5) Uani 1 1 d . . . . .
H14A H 0.395748 0.280516 0.403085 0.059 Uiso 1 1 calc R U . . .
H14B H 0.459910 0.314599 0.324471 0.059 Uiso 1 1 calc R U . . .
H14C H 0.302381 0.259976 0.350311 0.059 Uiso 1 1 calc R U . . .
C15 C 0.29306(19) 0.83445(18) 0.23173(8) 0.0188(4) Uani 1 1 d . . . . .
C16 C 0.18604(19) 0.94548(18) 0.20610(9) 0.0217(4) Uani 1 1 d . . . . .
H16A H 0.095505 0.982182 0.234423 0.026 Uiso 1 1 calc R U . . .
C17 C 0.21257(19) 1.00238(18) 0.13869(9) 0.0217(4) Uani 1 1 d . . . . .
H17A H 0.139495 1.078611 0.120613 0.026 Uiso 1 1 calc R U . . .
C18 C 0.34458(19) 0.94951(17) 0.09717(8) 0.0192(4) Uani 1 1 d . . . . .
H18A H 0.362119 0.988283 0.050755 0.023 Uiso 1 1 calc R U . . .
C19 C 0.45011(18) 0.83960(17) 0.12437(8) 0.0176(4) Uani 1 1 d . . . . .
C20 C 0.42740(18) 0.78016(18) 0.19177(8) 0.0191(4) Uani 1 1 d . . . . .
H20A H 0.501211 0.704896 0.209975 0.023 Uiso 1 1 calc R U . . .
C21 C 0.8837(4) 0.4778(3) 0.1082(3) 0.0251(8) Uani 0.514(3) 1 d D U P A 1
C21* C 0.8866(4) 0.4826(3) 0.0923(3) 0.0251(8) Uani 0.486(3) 1 d D U P A 2
C22 C 0.7862(2) 0.3659(2) 0.11501(10) 0.0310(5) Uani 1 1 d D . . . .
C23 C 0.62390(19) 0.4115(2) 0.10774(9) 0.0246(4) Uani 1 1 d . . . . .
C24 C 0.57168(19) 0.55163(19) 0.09928(8) 0.0227(4) Uani 1 1 d . . . . .
H24A H 0.467193 0.585037 0.095241 0.027 Uiso 1 1 calc R U . . .
C25 C 0.66265(19) 0.65753(19) 0.09573(8) 0.0214(4) Uani 1 1 d . . . . .
C26 C 0.81223(19) 0.6302(2) 0.09973(8) 0.0237(4) Uani 1 1 d D . . . .
C27 C 0.5298(2) 0.3021(2) 0.10961(9) 0.0260(4) Uani 1 1 d . . . . .
C28 C 0.6077(2) 0.2164(2) 0.05338(9) 0.0305(4) Uani 1 1 d . . . . .
H28A H 0.709994 0.166241 0.061402 0.046 Uiso 1 1 calc R U . . .
H28B H 0.616165 0.280583 0.010113 0.046 Uiso 1 1 calc R U . . .
H28C H 0.546484 0.147722 0.052880 0.046 Uiso 1 1 calc R U . . .
C29 C 0.3681(2) 0.3725(2) 0.09780(10) 0.0314(5) Uani 1 1 d . . . . .
H29A H 0.316051 0.426355 0.133518 0.047 Uiso 1 1 calc R U . . .
H29B H 0.311515 0.299828 0.097855 0.047 Uiso 1 1 calc R U . . .
H29C H 0.372937 0.436486 0.054434 0.047 Uiso 1 1 calc R U . . .
C30 C 0.5195(2) 0.2022(2) 0.17746(10) 0.0357(5) Uani 1 1 d . . . . .
H30A H 0.470511 0.256871 0.213188 0.054 Uiso 1 1 calc R U . . .
H30B H 0.622467 0.153167 0.184897 0.054 Uiso 1 1 calc R U . . .
H30C H 0.458781 0.132594 0.177677 0.054 Uiso 1 1 calc R U . . .
C31 C 0.90683(19) 0.7382(2) 0.10061(8) 0.0289(4) Uani 1 1 d D . . . .
C32 C 0.9938(5) 0.6698(4) 0.1613(2) 0.0320(10) Uani 0.514(3) 1 d D . P A 1
H32A H 0.919368 0.658889 0.202954 0.048 Uiso 0.514(3) 1 calc R U P A 1
H32B H 1.060900 0.731081 0.164534 0.048 Uiso 0.514(3) 1 calc R U P A 1
H32C H 1.055247 0.576819 0.154244 0.048 Uiso 0.514(3) 1 calc R U P A 1
C33 C 1.0257(4) 0.7322(5) 0.03689(18) 0.0416(12) Uani 0.514(3) 1 d D . P A 1
H33A H 1.081733 0.634634 0.036606 0.062 Uiso 0.514(3) 1 calc R U P A 1
H33B H 1.097218 0.793120 0.035204 0.062 Uiso 0.514(3) 1 calc R U P A 1
H33C H 0.974594 0.764982 -0.002176 0.062 Uiso 0.514(3) 1 calc R U P A 1
C34 C 0.8159(5) 0.8769(4) 0.1103(3) 0.0417(12) Uani 0.514(3) 1 d D . P A 1
H34A H 0.739027 0.866891 0.151081 0.063 Uiso 0.514(3) 1 calc R U P A 1
H34B H 0.764806 0.919714 0.071691 0.063 Uiso 0.514(3) 1 calc R U P A 1
H34C H 0.882743 0.937500 0.114470 0.063 Uiso 0.514(3) 1 calc R U P A 1
C32* C 0.9287(4) 0.8469(4) 0.03103(16) 0.0292(10) Uani 0.486(3) 1 d D . P A 2
H32D H 0.980105 0.794205 -0.005206 0.044 Uiso 0.486(3) 1 calc R U P A 2
H32E H 0.990854 0.912529 0.034245 0.044 Uiso 0.486(3) 1 calc R U P A 2
H32F H 0.828457 0.900124 0.021597 0.044 Uiso 0.486(3) 1 calc R U P A 2
C33* C 0.8184(5) 0.8409(4) 0.1514(2) 0.0255(10) Uani 0.486(3) 1 d D . P A 2
H33D H 0.798360 0.785481 0.196568 0.038 Uiso 0.486(3) 1 calc R U P A 2
H33E H 0.721205 0.891855 0.137698 0.038 Uiso 0.486(3) 1 calc R U P A 2
H33F H 0.880800 0.908816 0.151509 0.038 Uiso 0.486(3) 1 calc R U P A 2
C34* C 1.0652(4) 0.6862(4) 0.1183(3) 0.0329(11) Uani 0.486(3) 1 d D . P A 2
H34D H 1.060007 0.619073 0.160706 0.049 Uiso 0.486(3) 1 calc R U P A 2
H34E H 1.104992 0.766742 0.122869 0.049 Uiso 0.486(3) 1 calc R U P A 2
H34F H 1.133226 0.639347 0.082752 0.049 Uiso 0.486(3) 1 calc R U P A 2
N1S N 0.7160(3) 0.4803(2) 0.26271(10) 0.0676(7) Uani 1 1 d D . . . .
C1S C 0.8131(3) 0.3871(2) 0.26832(11) 0.0430(5) Uani 1 1 d D . . . .
C2S C 0.9392(3) 0.2670(3) 0.27311(19) 0.0758(10) Uani 1 1 d D . . . .
H2S1 H 0.905306 0.181567 0.270775 0.114 Uiso 1 1 calc R U . . .
H2S2 H 0.974027 0.254681 0.315791 0.114 Uiso 1 1 calc R U . . .
H2S3 H 1.023442 0.283412 0.236011 0.114 Uiso 1 1 calc R U . . .
N2S N 1.1175(4) 1.0165(3) 0.40589(13) 0.0508(9) Uani 0.701(4) 1 d D . P B 1
C3S C 1.1481(3) 0.9212(3) 0.44535(14) 0.0352(8) Uani 0.701(4) 1 d D . P B 1
C4S C 1.1884(11) 0.8002(8) 0.4961(3) 0.049(3) Uani 0.701(4) 1 d D . P B 1
H4S1 H 1.160751 0.717388 0.486861 0.073 Uiso 0.701(4) 1 calc R U P B 1
H4S2 H 1.133039 0.819618 0.540184 0.073 Uiso 0.701(4) 1 calc R U P B 1
H4S3 H 1.298655 0.781599 0.495743 0.073 Uiso 0.701(4) 1 calc R U P B 1
N2* N 0.9911(9) 0.8959(7) 0.5905(3) 0.051(2) Uani 0.299(4) 1 d D . P B 2
C3* C 1.0704(8) 0.8486(8) 0.5477(3) 0.039(2) Uani 0.299(4) 1 d D . P B 2
C4* C 1.175(3) 0.786(2) 0.4941(6) 0.055(7) Uani 0.299(4) 1 d D . P B 2
H4S4 H 1.235943 0.854983 0.467066 0.082 Uiso 0.299(4) 1 calc R U P B 2
H4S5 H 1.117290 0.760256 0.465830 0.082 Uiso 0.299(4) 1 calc R U P B 2
H4S6 H 1.243364 0.701808 0.513185 0.082 Uiso 0.299(4) 1 calc R U P B 2

loop_
_atom_site_aniso_label
_atom_site_aniso_U_11
_atom_site_aniso_U_22
_atom_site_aniso_U_33
_atom_site_aniso_U_23
_atom_site_aniso_U_13
_atom_site_aniso_U_12
O1 0.0458(8) 0.0228(8) 0.0291(7) 0.0020(6) -0.0132(6) -0.0062(6)
O2 0.0303(8) 0.0299(8) 0.0436(8) 0.0032(6) -0.0172(6) 0.0031(6)
O3 0.0184(6) 0.0258(7) 0.0203(6) -0.0017(5) -0.0027(5) 0.0012(5)
O4 0.0165(6) 0.0257(7) 0.0203(6) -0.0010(5) -0.0017(5) 0.0029(5)
O5 0.0191(8) 0.0302(18) 0.060(2) -0.0190(17) -0.0125(14) 0.0038(9)
O5* 0.0191(8) 0.0302(18) 0.060(2) -0.0190(17) -0.0125(14) 0.0038(9)
O6 0.0325(8) 0.0346(9) 0.0681(10) -0.0286(8) -0.0271(7) 0.0163(6)
C1 0.0297(10) 0.0184(10) 0.0197(8) -0.0052(8) -0.0032(7) 0.0005(7)
C2 0.0261(9) 0.0244(10) 0.0191(8) -0.0024(7) -0.0042(7) 0.0012(8)
C3 0.0210(9) 0.0227(10) 0.0199(8) -0.0019(7) -0.0013(7) -0.0002(7)
C4 0.0236(9) 0.0181(10) 0.0210(8) -0.0014(7) -0.0019(7) 0.0015(7)
C5 0.0191(9) 0.0243(10) 0.0170(8) -0.0048(7) -0.0013(7) 0.0017(7)
C6 0.0266(9) 0.0221(10) 0.0168(8) -0.0050(7) -0.0019(7) -0.0009(7)
C7 0.0288(10) 0.0260(11) 0.0295(10) 0.0049(8) -0.0105(8) -0.0076(8)
C8 0.0661(16) 0.0466(15) 0.0359(11) -0.0028(10) -0.0120(11) -0.0286(12)
C9 0.0323(12) 0.0635(17) 0.0538(14) -0.0060(13) 0.0000(11) -0.0188(11)
C10 0.0582(15) 0.0294(13) 0.0754(17) 0.0119(12) -0.0366(14) -0.0187(11)
C11 0.0399(11) 0.0273(11) 0.0255(9) -0.0022(8) -0.0110(8) -0.0100(9)
C12 0.0655(15) 0.0369(13) 0.0345(11) -0.0015(10) -0.0239(11) -0.0197(11)
C13 0.0361(12) 0.0489(14) 0.0371(11) -0.0016(10) -0.0079(9) -0.0177(10)
C14 0.0609(14) 0.0268(12) 0.0348(11) -0.0045(9) -0.0178(10) -0.0112(10)
C15 0.0198(8) 0.0183(9) 0.0195(8) -0.0042(7) -0.0040(7) -0.0045(7)
C16 0.0162(8) 0.0201(10) 0.0289(9) -0.0094(8) -0.0033(7) 0.0004(7)
C17 0.0203(9) 0.0160(9) 0.0293(9) -0.0034(7) -0.0113(7) 0.0015(7)
C18 0.0216(9) 0.0159(9) 0.0221(8) -0.0021(7) -0.0080(7) -0.0053(7)
C19 0.0150(8) 0.0159(9) 0.0233(8) -0.0059(7) -0.0033(7) -0.0036(7)
C20 0.0175(8) 0.0153(9) 0.0223(8) -0.0020(7) -0.0068(7) 0.0028(7)
C21 0.0228(8) 0.0338(10) 0.0255(18) -0.0214(9) -0.0130(8) 0.0044(7)
C21* 0.0228(8) 0.0338(10) 0.0255(18) -0.0214(9) -0.0130(8) 0.0044(7)
C22 0.0241(9) 0.0332(12) 0.0413(11) -0.0258(9) -0.0159(8) 0.0107(8)
C23 0.0197(9) 0.0308(11) 0.0259(9) -0.0165(8) -0.0087(7) 0.0052(8)
C24 0.0158(8) 0.0310(11) 0.0217(8) -0.0119(8) -0.0070(7) 0.0050(7)
C25 0.0210(9) 0.0247(10) 0.0168(8) -0.0081(7) -0.0041(7) 0.0034(7)
C26 0.0207(9) 0.0301(11) 0.0217(8) -0.0131(8) -0.0066(7) 0.0026(7)
C27 0.0239(9) 0.0260(11) 0.0301(9) -0.0135(8) -0.0108(8) 0.0045(8)
C28 0.0292(10) 0.0337(12) 0.0336(10) -0.0186(9) -0.0099(8) -0.0003(8)
C29 0.0239(10) 0.0307(11) 0.0425(11) -0.0137(9) -0.0099(8) -0.0008(8)
C30 0.0412(12) 0.0328(12) 0.0341(11) -0.0135(9) -0.0110(9) 0.0019(9)
C31 0.0183(9) 0.0425(13) 0.0284(9) -0.0099(9) -0.0042(8) -0.0071(8)
C32 0.033(2) 0.028(2) 0.043(2) -0.0111(19) -0.016(2) -0.0078(18)
C33 0.036(2) 0.052(3) 0.039(2) -0.007(2) 0.0018(19) -0.022(2)
C34 0.031(2) 0.017(2) 0.081(4) -0.002(3) -0.023(3) -0.0066(18)
C32* 0.030(2) 0.026(2) 0.027(2) -0.0014(17) -0.0007(17) -0.0056(18)
C33* 0.029(2) 0.020(2) 0.030(2) -0.0025(19) -0.0085(19) -0.0084(18)
C34* 0.025(2) 0.022(2) 0.057(3) -0.006(2) -0.017(2) -0.0060(17)
N1S 0.0726(16) 0.0657(16) 0.0382(11) -0.0106(11) -0.0008(11) 0.0299(13)
C1S 0.0530(14) 0.0366(14) 0.0428(12) -0.0139(11) -0.0193(11) 0.0009(11)
C2S 0.0505(16) 0.0378(16) 0.142(3) -0.0081(17) -0.0404(18) 0.0004(12)
N2S 0.058(2) 0.045(2) 0.0399(16) -0.0081(15) -0.0072(14) 0.0071(15)
C3S 0.0307(16) 0.038(2) 0.0348(16) -0.0140(15) -0.0031(13) 0.0031(13)
C4S 0.049(4) 0.038(4) 0.042(4) -0.011(3) 0.006(3) 0.014(3)
N2* 0.079(6) 0.035(4) 0.031(3) 0.003(3) -0.007(3) -0.006(4)
C3* 0.056(5) 0.030(4) 0.028(4) 0.008(3) -0.015(3) -0.007(3)
C4* 0.086(14) 0.037(10) 0.036(9) 0.014(7) -0.030(8) -0.001(8)

loop_
_atom_type_symbol
_atom_type_description
_atom_type_scat_dispersion_real
_atom_type_scat_dispersion_imag
_atom_type_scat_source
C C 0.0033 0.0016 'International Tables Vol C Tables 4.2.6.8 and 6.1.1.4'
H H 0.0000 0.0000 'International Tables Vol C Tables 4.2.6.8 and 6.1.1.4'
N N 0.0061 0.0033 'International Tables Vol C Tables 4.2.6.8 and 6.1.1.4'
O O 0.0106 0.0060 'International Tables Vol C Tables 4.2.6.8 and 6.1.1.4'

loop_
_geom_angle_atom_site_label_1
_geom_angle_atom_site_label_2
_geom_angle_atom_site_label_3
_geom_angle
_geom_angle_site_symmetry_1
_geom_angle_site_symmetry_3
_geom_angle_publ_flag
C15 O3 C5 117.58(13) . . ?
C25 O4 C19 118.59(13) . . ?
O1 C1 C6 124.23(17) . . ?
O1 C1 C2 115.91(16) . . ?
C6 C1 C2 119.85(15) . . ?
O2 C2 C3 124.72(18) . . ?
O2 C2 C1 117.51(17) . . ?
C3 C2 C1 117.77(15) . . ?
C4 C3 C2 115.10(17) . . ?
C4 C3 C7 124.14(17) . . ?
C2 C3 C7 120.75(15) . . ?
C3 C4 C5 124.80(17) . . ?
C3 C4 H4A 117.6 . . ?
C5 C4 H4A 117.6 . . ?
C6 C5 O3 120.70(16) . . ?
C6 C5 C4 126.29(16) . . ?
O3 C5 C4 112.69(15) . . ?
C5 C6 C1 113.04(16) . . ?
C5 C6 C11 126.51(16) . . ?
C1 C6 C11 120.24(16) . . ?
C10 C7 C9 109.34(18) . . ?
C10 C7 C3 111.10(16) . . ?
C9 C7 C3 110.38(17) . . ?
C10 C7 C8 107.06(18) . . ?
C9 C7 C8 109.43(18) . . ?
C3 C7 C8 109.45(16) . . ?
C7 C8 H8A 109.5 . . ?
C7 C8 H8B 109.5 . . ?
H8A C8 H8B 109.5 . . ?
C7 C8 H8C 109.5 . . ?
H8A C8 H8C 109.5 . . ?
H8B C8 H8C 109.5 . . ?
C7 C9 H9A 109.5 . . ?
C7 C9 H9B 109.5 . . ?
H9A C9 H9B 109.5 . . ?
C7 C9 H9C 109.5 . . ?
H9A C9 H9C 109.5 . . ?
H9B C9 H9C 109.5 . . ?
C7 C10 H10A 109.5 . . ?
C7 C10 H10B 109.5 . . ?
H10A C10 H10B 109.5 . . ?
C7 C10 H10C 109.5 . . ?
H10A C10 H10C 109.5 . . ?
H10B C10 H10C 109.5 . . ?
C14 C11 C6 110.84(17) . . ?
C14 C11 C13 109.97(17) . . ?
C6 C11 C13 108.18(15) . . ?
C14 C11 C12 106.03(16) . . ?
C6 C11 C12 112.46(16) . . ?
C13 C11 C12 109.34(17) . . ?
C11 C12 H12A 109.5 . . ?
C11 C12 H12B 109.5 . . ?
H12A C12 H12B 109.5 . . ?
C11 C12 H12C 109.5 . . ?
H12A C12 H12C 109.5 . . ?
H12B C12 H12C 109.5 . . ?
C11 C13 H13A 109.5 . . ?
C11 C13 H13B 109.5 . . ?
H13A C13 H13B 109.5 . . ?
C11 C13 H13C 109.5 . . ?
H13A C13 H13C 109.5 . . ?
H13B C13 H13C 109.5 . . ?
C11 C14 H14A 109.5 . . ?
C11 C14 H14B 109.5 . . ?
H14A C14 H14B 109.5 . . ?
C11 C14 H14C 109.5 . . ?
H14A C14 H14C 109.5 . . ?
H14B C14 H14C 109.5 . . ?
C16 C15 O3 116.39(14) . . ?
C16 C15 C20 121.73(15) . . ?
O3 C15 C20 121.82(15) . . ?
C15 C16 C17 119.05(15) . . ?
C15 C16 H16A 120.5 . . ?
C17 C16 H16A 120.5 . . ?
C16 C17 C18 120.74(16) . . ?
C16 C17 H17A 119.6 . . ?
C18 C17 H17A 119.6 . . ?
C19 C18 C17 118.87(16) . . ?
C19 C18 H18A 120.6 . . ?
C17 C18 H18A 120.6 . . ?
C18 C19 C20 121.95(15) . . ?
C18 C19 O4 116.68(14) . . ?
C20 C19 O4 121.30(15) . . ?
C19 C20 C15 117.66(15) . . ?
C19 C20 H20A 121.2 . . ?
C15 C20 H20A 121.2 . . ?
O5 C21 C26 129.9(3) . . ?
O5 C21 C22 109.3(3) . . ?
C26 C21 C22 120.3(2) . . ?
O5* C21* C26 118.8(3) . . ?
O5* C21* C22 122.7(3) . . ?
C26 C21* C22 118.4(2) . . ?
O6 C22 C23 124.49(19) . . ?
O6 C22 C21 115.6(2) . . ?
C23 C22 C21 119.7(2) . . ?
O6 C22 C21* 118.5(2) . . ?
C23 C22 C21* 116.6(2) . . ?
C24 C23 C22 114.85(17) . . ?
C24 C23 C27 125.07(16) . . ?
C22 C23 C27 120.08(16) . . ?
C23 C24 C25 125.30(16) . . ?
C23 C24 H24A 117.3 . . ?
C25 C24 H24A 117.3 . . ?
C26 C25 O4 120.45(17) . . ?
C26 C25 C24 125.71(17) . . ?
O4 C25 C24 113.61(14) . . ?
C25 C26 C21 113.9(2) . . ?
C25 C26 C21* 111.8(2) . . ?
C25 C26 C31 126.54(17) . . ?
C21 C26 C31 119.40(19) . . ?
C21* C26 C31 120.99(19) . . ?
C23 C27 C29 111.33(15) . . ?
C23 C27 C30 110.66(15) . . ?
C29 C27 C30 108.54(16) . . ?
C23 C27 C28 108.49(15) . . ?
C29 C27 C28 108.24(15) . . ?
C30 C27 C28 109.54(15) . . ?
C27 C28 H28A 109.5 . . ?
C27 C28 H28B 109.5 . . ?
H28A C28 H28B 109.5 . . ?
C27 C28 H28C 109.5 . . ?
H28A C28 H28C 109.5 . . ?
H28B C28 H28C 109.5 . . ?
C27 C29 H29A 109.5 . . ?
C27 C29 H29B 109.5 . . ?
H29A C29 H29B 109.5 . . ?
C27 C29 H29C 109.5 . . ?
H29A C29 H29C 109.5 . . ?
H29B C29 H29C 109.5 . . ?
C27 C30 H30A 109.5 . . ?
C27 C30 H30B 109.5 . . ?
H30A C30 H30B 109.5 . . ?
C27 C30 H30C 109.5 . . ?
H30A C30 H30C 109.5 . . ?
H30B C30 H30C 109.5 . . ?
C34 C31 C33 116.8(3) . . ?
C34 C31 C26 114.0(2) . . ?
C34* C31 C26 119.3(2) . . ?
C33 C31 C26 104.0(2) . . ?
C34 C31 C32 110.1(3) . . ?
C33 C31 C32 107.0(2) . . ?
C26 C31 C32 104.0(2) . . ?
C34* C31 C33* 105.1(2) . . ?
C26 C31 C33* 110.62(19) . . ?
C34* C31 C32* 105.2(2) . . ?
C26 C31 C32* 112.97(19) . . ?
C33* C31 C32* 102.0(2) . . ?
C31 C32 H32A 109.5 . . ?
C31 C32 H32B 109.5 . . ?
H32A C32 H32B 109.5 . . ?
C31 C32 H32C 109.5 . . ?
H32A C32 H32C 109.5 . . ?
H32B C32 H32C 109.5 . . ?
C31 C33 H33A 109.5 . . ?
C31 C33 H33B 109.5 . . ?
H33A C33 H33B 109.5 . . ?
C31 C33 H33C 109.5 . . ?
H33A C33 H33C 109.5 . . ?
H33B C33 H33C 109.5 . . ?
C31 C34 H34A 109.5 . . ?
C31 C34 H34B 109.5 . . ?
H34A C34 H34B 109.5 . . ?
C31 C34 H34C 109.5 . . ?
H34A C34 H34C 109.5 . . ?
H34B C34 H34C 109.5 . . ?
C31 C32* H32D 109.5 . . ?
C31 C32* H32E 109.5 . . ?
H32D C32* H32E 109.5 . . ?
C31 C32* H32F 109.5 . . ?
H32D C32* H32F 109.5 . . ?
H32E C32* H32F 109.5 . . ?
C31 C33* H33D 109.5 . . ?
C31 C33* H33E 109.5 . . ?
H33D C33* H33E 109.5 . . ?
C31 C33* H33F 109.5 . . ?
H33D C33* H33F 109.5 . . ?
H33E C33* H33F 109.5 . . ?
C31 C34* H34D 109.5 . . ?
C31 C34* H34E 109.5 . . ?
H34D C34* H34E 109.5 . . ?
C31 C34* H34F 109.5 . . ?
H34D C34* H34F 109.5 . . ?
H34E C34* H34F 109.5 . . ?
N1S C1S C2S 178.0(3) . . ?
C1S C2S H2S1 109.5 . . ?
C1S C2S H2S2 109.5 . . ?
H2S1 C2S H2S2 109.5 . . ?
C1S C2S H2S3 109.5 . . ?
H2S1 C2S H2S3 109.5 . . ?
H2S2 C2S H2S3 109.5 . . ?
N2S C3S C4S 179.3(7) . . ?
C3S C4S H4S1 109.5 . . ?
C3S C4S H4S2 109.5 . . ?
H4S1 C4S H4S2 109.5 . . ?
C3S C4S H4S3 109.5 . . ?
H4S1 C4S H4S3 109.5 . . ?
H4S2 C4S H4S3 109.5 . . ?
N2* C3* C4* 178.4(12) . . ?
C3* C4* H4S4 109.5 . . ?
C3* C4* H4S5 109.5 . . ?
H4S4 C4* H4S5 109.5 . . ?
C3* C4* H4S6 109.5 . . ?
H4S4 C4* H4S6 109.5 . . ?
H4S5 C4* H4S6 109.5 . . ?

loop_
_geom_bond_atom_site_label_1
_geom_bond_atom_site_label_2
_geom_bond_distance
_geom_bond_site_symmetry_2
_geom_bond_publ_flag
O1 C1 1.215(2) . ?
O2 C2 1.208(2) . ?
O3 C15 1.383(2) . ?
O3 C5 1.390(2) . ?
O4 C25 1.384(2) . ?
O4 C19 1.3875(19) . ?
O5 C21 1.217(3) . ?
O5* C21* 1.226(3) . ?
O6 C22 1.214(2) . ?
C1 C6 1.478(2) . ?
C1 C2 1.557(3) . ?
C2 C3 1.478(3) . ?
C3 C4 1.340(2) . ?
C3 C7 1.528(3) . ?
C4 C5 1.460(3) . ?
C4 H4A 0.9500 . ?
C5 C6 1.345(2) . ?
C6 C11 1.535(3) . ?
C7 C10 1.520(3) . ?
C7 C9 1.525(3) . ?
C7 C8 1.534(3) . ?
C8 H8A 0.9800 . ?
C8 H8B 0.9800 . ?
C8 H8C 0.9800 . ?
C9 H9A 0.9800 . ?
C9 H9B 0.9800 . ?
C9 H9C 0.9800 . ?
C10 H10A 0.9800 . ?
C10 H10B 0.9800 . ?
C10 H10C 0.9800 . ?
C11 C14 1.534(3) . ?
C11 C13 1.538(3) . ?
C11 C12 1.540(3) . ?
C12 H12A 0.9800 . ?
C12 H12B 0.9800 . ?
C12 H12C 0.9800 . ?
C13 H13A 0.9800 . ?
C13 H13B 0.9800 . ?
C13 H13C 0.9800 . ?
C14 H14A 0.9800 . ?
C14 H14B 0.9800 . ?
C14 H14C 0.9800 . ?
C15 C16 1.381(2) . ?
C15 C20 1.388(2) . ?
C16 C17 1.381(2) . ?
C16 H16A 0.9500 . ?
C17 C18 1.386(2) . ?
C17 H17A 0.9500 . ?
C18 C19 1.380(2) . ?
C18 H18A 0.9500 . ?
C19 C20 1.386(2) . ?
C20 H20A 0.9500 . ?
C21 C26 1.482(3) . ?
C21 C22 1.544(4) . ?
C21* C26 1.483(3) . ?
C21* C22 1.572(4) . ?
C22 C23 1.477(2) . ?
C23 C24 1.340(2) . ?
C23 C27 1.524(3) . ?
C24 C25 1.465(3) . ?
C24 H24A 0.9500 . ?
C25 C26 1.348(2) . ?
C26 C31 1.530(3) . ?
C27 C29 1.525(2) . ?
C27 C30 1.533(3) . ?
C27 C28 1.542(2) . ?
C28 H28A 0.9800 . ?
C28 H28B 0.9800 . ?
C28 H28C 0.9800 . ?
C29 H29A 0.9800 . ?
C29 H29B 0.9800 . ?
C29 H29C 0.9800 . ?
C30 H30A 0.9800 . ?
C30 H30B 0.9800 . ?
C30 H30C 0.9800 . ?
C31 C34 1.456(3) . ?
C31 C34* 1.515(3) . ?
C31 C33 1.521(3) . ?
C31 C32 1.579(3) . ?
C31 C33* 1.584(3) . ?
C31 C32* 1.606(3) . ?
C32 H32A 0.9800 . ?
C32 H32B 0.9800 . ?
C32 H32C 0.9800 . ?
C33 H33A 0.9800 . ?
C33 H33B 0.9800 . ?
C33 H33C 0.9800 . ?
C34 H34A 0.9800 . ?
C34 H34B 0.9800 . ?
C34 H34C 0.9800 . ?
C32* H32D 0.9800 . ?
C32* H32E 0.9800 . ?
C32* H32F 0.9800 . ?
C33* H33D 0.9800 . ?
C33* H33E 0.9800 . ?
C33* H33F 0.9800 . ?
C34* H34D 0.9800 . ?
C34* H34E 0.9800 . ?
C34* H34F 0.9800 . ?
N1S C1S 1.123(3) . ?
C1S C2S 1.449(3) . ?
C2S H2S1 0.9800 . ?
C2S H2S2 0.9800 . ?
C2S H2S3 0.9800 . ?
N2S C3S 1.129(3) . ?
C3S C4S 1.445(5) . ?
C4S H4S1 0.9800 . ?
C4S H4S2 0.9800 . ?
C4S H4S3 0.9800 . ?
N2* C3* 1.129(4) . ?
C3* C4* 1.447(5) . ?
C4* H4S4 0.9800 . ?
C4* H4S5 0.9800 . ?
C4* H4S6 0.9800 . ?
